data_4330824
loop_
_publ_author_name
'Weiting Yang'
'Hong-Yue Wu'
'Run-Xue Wang'
'Qing-Jiang Pan'
'Zhong-Ming Sun'
'Hongjie Zhang'

_publ_contact_author_address
;
 State Key Laboratory of Rare Earth Resource Utilization,
 Changchun Institute of Applied Chemistry, Chinese Academy of Sciences,
 5625 Renmin Street, Changchun, Jilin 130022, P.R. China.
;
_publ_contact_author_email szm@ciac.jl.cn
_publ_contact_author_name
;
Prof Z. M. Sun
;
_publ_section_title
;
 From 1D Chain to 3D Framework Uranyl Diphosphonates: Syntheses, Crystal
 Structures, and Selective Ion Exchange
;
_journal_name_full 'Inorganic Chemistry'
_journal_page_first 11458
_journal_page_last 11465
_journal_paper_doi 10.1021/ic301183h
_journal_volume 51
_journal_year 2012
_chemical_formula_sum 'C2 H9 O13.5 P2 U1.5'
_chemical_formula_weight 668.08
_chemical_name_systematic
; 
 ? 
;
_space_group_IT_number 36
_symmetry_cell_setting orthorhombic
_symmetry_space_group_name_Hall 'C 2c -2'
_symmetry_space_group_name_H-M 'C m c 21'
_atom_sites_solution_hydrogens geom
_atom_sites_solution_primary direct
_atom_sites_solution_secondary difmap
_audit_creation_method SHELXL-97
_cell_angle_alpha 90.00
_cell_angle_beta 90.00
_cell_angle_gamma 90.00
_cell_formula_units_Z 8
_cell_length_a 18.5715(14)
_cell_length_b 17.9278(13)
_cell_length_c 9.5221(7)
_cell_measurement_temperature 273(2)
_cell_volume 3170.3(4)
_computing_structure_refinement 'SHELXL-97 (Sheldrick, 1997)'
_computing_structure_solution 'SHELXS-97 (Sheldrick, 1990)'
_diffrn_ambient_temperature 273(2)
_diffrn_measured_fraction_theta_full 0.999
_diffrn_measured_fraction_theta_max 0.999
_diffrn_radiation_monochromator graphite
_diffrn_radiation_source 'fine-focus sealed tube'
_diffrn_radiation_type MoK\a
_diffrn_radiation_wavelength 0.71073
_diffrn_reflns_av_R_equivalents 0.0320
_diffrn_reflns_av_sigmaI/netI 0.0444
_diffrn_reflns_limit_h_max 22
_diffrn_reflns_limit_h_min -21
_diffrn_reflns_limit_k_max 22
_diffrn_reflns_limit_k_min -21
_diffrn_reflns_limit_l_max 6
_diffrn_reflns_limit_l_min -11
_diffrn_reflns_number 8598
_diffrn_reflns_theta_full 26.01
_diffrn_reflns_theta_max 26.01
_diffrn_reflns_theta_min 1.58
_exptl_absorpt_coefficient_mu 15.579
_exptl_absorpt_correction_type multi-scan
_exptl_absorpt_process_details sadabs
_exptl_crystal_colour yellow
_exptl_crystal_density_diffrn 2.799
_exptl_crystal_description block
_exptl_crystal_F_000 2376
_exptl_crystal_size_max 0.34
_exptl_crystal_size_mid 0.25
_exptl_crystal_size_min 0.1
_refine_diff_density_max 3.096
_refine_diff_density_min -1.201
_refine_diff_density_rms 0.385
_refine_ls_abs_structure_details 'Flack H D (1983), Acta Cryst. A39, 876-881'
_refine_ls_abs_structure_Flack 0.027(15)
_refine_ls_extinction_method none
_refine_ls_goodness_of_fit_ref 1.081
_refine_ls_hydrogen_treatment constr
_refine_ls_matrix_type full
_refine_ls_number_parameters 174
_refine_ls_number_reflns 2614
_refine_ls_number_restraints 1
_refine_ls_restrained_S_all 1.080
_refine_ls_R_factor_all 0.0372
_refine_ls_R_factor_gt 0.0339
_refine_ls_shift/su_max 0.001
_refine_ls_shift/su_mean 0.000
_refine_ls_structure_factor_coef Fsqd
_refine_ls_weighting_details 'calc w=1/[\s^2^(Fo^2^)+(0.0746P)^2^+8.4327P] where P=(Fo^2^+2Fc^2^)/3'
_refine_ls_weighting_scheme calc
_refine_ls_wR_factor_gt 0.0977
_refine_ls_wR_factor_ref 0.1070
_reflns_number_gt 2496
_reflns_number_total 2614
_reflns_threshold_expression >2sigma(I)
_cod_data_source_file ic301183h_si_002_07.cif
_cod_data_source_block UP-6
_cod_original_formula_sum 'C2 H9 O13.50 P2 U1.50'
_cod_database_code 4330824

loop_
_symmetry_equiv_pos_as_xyz
'x, y, z'
'-x, -y, z+1/2'
'x, -y, z+1/2'
'-x, y, z'
'x+1/2, y+1/2, z'
'-x+1/2, -y+1/2, z+1/2'
'x+1/2, -y+1/2, z+1/2'
'-x+1/2, y+1/2, z'

loop_
_atom_site_label
_atom_site_type_symbol
_atom_site_fract_x
_atom_site_fract_y
_atom_site_fract_z
_atom_site_U_iso_or_equiv
_atom_site_adp_type
_atom_site_occupancy
_atom_site_symmetry_multiplicity
_atom_site_calc_flag
_atom_site_refinement_flags
U1 U 0.70916(2) -0.11008(2) -0.12139(7) 0.01118(15) Uani 1 1 d .
U2 U 0.5000 -0.20697(4) 0.20496(8) 0.01891(19) Uani 1 2 d S
P1 P 0.65070(18) -0.07905(17) 0.2512(3) 0.0107(6) Uani 1 1 d .
P2 P 0.69684(18) -0.23324(17) 0.1841(4) 0.0125(7) Uani 1 1 d .
C1 C 0.7121(7) -0.1536(8) 0.3014(15) 0.011(3) Uiso 1 1 d .
C2 C 0.7898(7) -0.1274(9) 0.2995(19) 0.020(3) Uani 1 1 d .
H2A H 0.8027 -0.1127 0.2059 0.030 Uiso 1 1 calc R
H2B H 0.8207 -0.1672 0.3298 0.030 Uiso 1 1 calc R
H2C H 0.7952 -0.0856 0.3617 0.030 Uiso 1 1 calc R
O1 O 0.6224(6) -0.1434(5) -0.1649(9) 0.021(2) Uani 1 1 d .
O2 O 0.7594(6) -0.2034(5) -0.2568(9) 0.015(2) Uani 1 1 d .
O3 O 0.6673(6) 0.0113(5) -0.1572(9) 0.018(2) Uani 1 1 d .
O4 O 0.5745(6) -0.1066(5) 0.2718(11) 0.018(2) Uani 1 1 d .
O5 O 0.7954(5) -0.0747(6) -0.0790(12) 0.021(2) Uani 1 1 d .
O6 O 0.7316(6) -0.0720(5) -0.3688(10) 0.018(2) Uani 1 1 d .
O7 O 0.7254(5) -0.2099(5) 0.0398(11) 0.017(2) Uani 1 1 d .
O8 O 0.6164(5) -0.2506(5) 0.1800(14) 0.031(3) Uani 1 1 d .
O9 O 0.5000 -0.2405(9) 0.377(2) 0.040(4) Uani 1 2 d S
O10 O 0.6668(5) -0.0637(5) 0.0978(9) 0.0140(19) Uani 1 1 d .
O11 O 0.5000 -0.3377(10) 0.113(3) 0.068(8) Uani 1 2 d S
O12 O 0.5000 -0.1761(9) 0.0310(17) 0.032(4) Uani 1 2 d S
O13 O 0.6913(6) -0.1764(5) 0.4409(10) 0.015(2) Uani 1 1 d .
H13 H 0.6639 -0.1453 0.4746 0.022 Uiso 1 1 calc R
O1W O 0.0000 0.2055(9) 0.5874(15) 0.027(4) Uani 1 2 d S
O2W O 0.1080(7) 0.0578(8) 0.1279(15) 0.054(4) Uani 1 1 d .
O3W O 0.5000 0.050(2) 0.933(4) 0.131(14) Uiso 1 2 d S

loop_
_atom_site_aniso_label
_atom_site_aniso_U_11
_atom_site_aniso_U_22
_atom_site_aniso_U_33
_atom_site_aniso_U_23
_atom_site_aniso_U_13
_atom_site_aniso_U_12
U1 0.0196(3) 0.0072(2) 0.0068(2) 0.0000(2) 0.0000(2) 0.00165(16)
U2 0.0200(4) 0.0174(3) 0.0193(4) -0.0006(3) 0.000 0.000
P1 0.0185(17) 0.0072(14) 0.0064(16) -0.0018(12) -0.0002(12) 0.0004(13)
P2 0.0203(17) 0.0084(14) 0.0089(16) -0.0015(13) -0.0018(14) 0.0023(12)
C2 0.015(8) 0.015(7) 0.030(10) -0.006(7) -0.006(6) -0.004(5)
O1 0.032(6) 0.018(5) 0.014(5) 0.000(4) -0.005(4) 0.000(4)
O2 0.028(5) 0.013(4) 0.005(4) -0.001(3) 0.003(4) 0.003(4)
O3 0.034(6) 0.007(4) 0.012(5) 0.001(3) -0.001(4) 0.005(4)
O4 0.018(5) 0.010(4) 0.026(6) 0.002(3) 0.007(4) 0.003(3)
O5 0.029(6) 0.012(5) 0.020(6) -0.006(4) 0.001(4) -0.003(4)
O6 0.031(6) 0.012(5) 0.011(5) 0.005(4) 0.006(4) 0.008(4)
O7 0.034(6) 0.012(4) 0.006(5) 0.005(4) 0.001(4) 0.008(4)
O8 0.021(5) 0.020(5) 0.053(8) -0.016(5) -0.010(5) 0.002(4)
O9 0.053(11) 0.043(9) 0.023(8) 0.019(9) 0.000 0.000
O10 0.026(5) 0.012(4) 0.004(4) 0.002(3) 0.005(4) 0.007(4)
O11 0.028(10) 0.027(10) 0.15(2) -0.047(12) 0.000 0.000
O12 0.028(9) 0.045(9) 0.023(9) -0.002(8) 0.000 0.000
O13 0.027(6) 0.009(5) 0.009(5) 0.004(4) -0.004(4) 0.002(4)
O1W 0.003(6) 0.070(11) 0.006(7) -0.012(7) 0.000 0.000
O2W 0.039(8) 0.056(9) 0.067(10) 0.012(7) -0.018(7) -0.013(7)

loop_
_atom_type_symbol
_atom_type_description
_atom_type_scat_dispersion_real
_atom_type_scat_dispersion_imag
_atom_type_scat_source
C C 0.0033 0.0016 'International Tables Vol C Tables 4.2.6.8 and 6.1.1.4'
H H 0.0000 0.0000 'International Tables Vol C Tables 4.2.6.8 and 6.1.1.4'
O O 0.0106 0.0060 'International Tables Vol C Tables 4.2.6.8 and 6.1.1.4'
P P 0.1023 0.0942 'International Tables Vol C Tables 4.2.6.8 and 6.1.1.4'
U U -9.6767 9.6646 'International Tables Vol C Tables 4.2.6.8 and 6.1.1.4'

loop_
_geom_angle_atom_site_label_1
_geom_angle_atom_site_label_2
_geom_angle_atom_site_label_3
_geom_angle
_geom_angle_site_symmetry_1
_geom_angle_site_symmetry_3
O1 U1 O5 178.7(5) . .
O1 U1 O2 89.6(4) . .
O5 U1 O2 91.2(4) . .
O1 U1 O3 88.7(4) . .
O5 U1 O3 90.0(4) . .
O2 U1 O3 136.7(3) . .
O1 U1 O7 90.7(4) . .
O5 U1 O7 90.5(4) . .
O2 U1 O7 76.3(3) . .
O3 U1 O7 146.9(3) . .
O1 U1 O10 91.3(4) . .
O5 U1 O10 88.5(4) . .
O2 U1 O10 151.2(3) . .
O3 U1 O10 72.1(3) . .
O7 U1 O10 74.9(3) . .
O1 U1 O6 91.3(4) . .
O5 U1 O6 88.1(4) . .
O2 U1 O6 66.5(3) . .
O3 U1 O6 70.2(3) . .
O7 U1 O6 142.8(3) . .
O10 U1 O6 142.2(3) . .
O9 U2 O12 178.3(8) . .
O9 U2 O8 88.9(4) . .
O12 U2 O8 90.5(4) . .
O9 U2 O8 88.9(4) . 4_655
O12 U2 O8 90.5(4) . 4_655
O8 U2 O8 138.6(5) . 4_655
O9 U2 O4 90.5(5) . .
O12 U2 O4 90.8(5) . .
O8 U2 O4 74.8(3) . .
O8 U2 O4 146.6(3) 4_655 .
O9 U2 O4 90.5(5) . 4_655
O12 U2 O4 90.8(5) . 4_655
O8 U2 O4 146.6(3) . 4_655
O8 U2 O4 74.8(3) 4_655 4_655
O4 U2 O4 71.9(5) . 4_655
O9 U2 O11 90.3(9) . .
O12 U2 O11 88.0(8) . .
O8 U2 O11 69.3(2) . .
O8 U2 O11 69.3(2) 4_655 .
O4 U2 O11 144.1(2) . .
O4 U2 O11 144.1(2) 4_655 .
O4 P1 O10 111.7(6) . .
O4 P1 O3 112.0(6) . 3
O10 P1 O3 111.5(5) . 3
O4 P1 C1 108.2(6) . .
O10 P1 C1 105.2(6) . .
O3 P1 C1 107.9(6) 3 .
O2 P2 O7 110.8(5) 6_645 .
O2 P2 O8 112.5(6) 6_645 .
O7 P2 O8 111.8(7) . .
O2 P2 C1 106.0(6) 6_645 .
O7 P2 C1 106.3(6) . .
O8 P2 C1 109.0(6) . .
O13 C1 C2 110.7(11) . .
O13 C1 P1 106.4(9) . .
C2 C1 P1 111.4(11) . .
O13 C1 P2 107.3(9) . .
C2 C1 P2 112.4(10) . .
P1 C1 P2 108.3(7) . .
P2 O2 U1 166.8(6) 6_644 .
P1 O3 U1 153.1(5) 3_554 .
P1 O4 U2 139.8(6) . .
P2 O7 U1 137.8(5) . .
P2 O8 U2 147.6(6) . .
P1 O10 U1 147.8(5) . .

loop_
_geom_bond_atom_site_label_1
_geom_bond_atom_site_label_2
_geom_bond_distance
_geom_bond_site_symmetry_2
U1 O1 1.768(11) .
U1 O5 1.770(10) .
U1 O2 2.309(9) .
U1 O3 2.336(9) .
U1 O7 2.376(9) .
U1 O10 2.381(8) .
U1 O6 2.488(9) .
U2 O9 1.742(19) .
U2 O12 1.746(16) .
U2 O8 2.310(10) .
U2 O8 2.310(10) 4_655
U2 O4 2.358(10) .
U2 O4 2.358(10) 4_655
U2 O11 2.501(16) .
P1 O4 1.511(11) .
P1 O10 1.516(9) .
P1 O3 1.526(9) 3
P1 C1 1.821(14) .
P2 O2 1.506(9) 6_645
P2 O7 1.531(11) .
P2 O8 1.527(10) .
P2 C1 1.835(15) .
C1 O13 1.444(16) .
C1 C2 1.517(19) .
O2 P2 1.506(9) 6_644
O3 P1 1.526(9) 3_554
